data_4338965
loop_
_publ_author_name
'Ma, Mengtao'
'Pullarkat, Sumod A.'
'Li, Yongxin'
'Leung, Pak-Hing'

_publ_section_title
;
 Novel stereochemistry, reactivity, and stability of an arsenic
 heterocycle in a metal-promoted asymmetric cycloaddition reaction.
;
_journal_issue 22
_journal_name_full 'Inorganic chemistry'
_journal_page_first 9488
_journal_page_last 9494
_journal_paper_doi 10.1021/ic701419j
_journal_volume 46
_journal_year 2007
_chemical_absolute_configuration ad
_chemical_formula_sum 'C23 H28 As Cl4 N Pd'
_chemical_formula_weight 641.58
_chemical_name_systematic
;

 ?

;
_space_group_IT_number 144
_symmetry_cell_setting trigonal
_symmetry_space_group_name_Hall 'P 31'
_symmetry_space_group_name_H-M 'P 31'
_atom_sites_solution_hydrogens geom
_atom_sites_solution_primary direct
_atom_sites_solution_secondary difmap
_audit_creation_method SHELXL-97
_cell_angle_alpha 90.00
_cell_angle_beta 90.00
_cell_angle_gamma 120.00
_cell_formula_units_Z 3
_cell_length_a 10.1936(3)
_cell_length_b 10.1936(3)
_cell_length_c 22.6287(8)
_cell_measurement_reflns_used 6694
_cell_measurement_temperature 296(2)
_cell_measurement_theta_max 0.00
_cell_measurement_theta_min 0.00
_cell_volume 2036.32(11)
_computing_cell_refinement 'Bruker SMART'
_computing_data_collection 'Bruker SMART'
_computing_data_reduction 'Bruker SAINT'
_computing_molecular_graphics 'Bruker SHELXTL'
_computing_publication_material 'Bruker SHELXTL'
_computing_structure_refinement 'SHELXL-97 (Sheldrick, 1997)'
_computing_structure_solution 'SHELXS-97 (Sheldrick, 1990)'
_diffrn_ambient_temperature 296(2)
_diffrn_measured_fraction_theta_full 0.998
_diffrn_measured_fraction_theta_max 0.998
_diffrn_measurement_device_type 'CCD area detector'
_diffrn_measurement_method 'phi and omega scans'
_diffrn_radiation_monochromator graphite
_diffrn_radiation_source 'fine-focus sealed tube'
_diffrn_radiation_type MoK\a
_diffrn_radiation_wavelength 0.71073
_diffrn_reflns_av_R_equivalents 0.0269
_diffrn_reflns_av_sigmaI/netI 0.0281
_diffrn_reflns_limit_h_max 14
_diffrn_reflns_limit_h_min -14
_diffrn_reflns_limit_k_max 14
_diffrn_reflns_limit_k_min -14
_diffrn_reflns_limit_l_max 32
_diffrn_reflns_limit_l_min -31
_diffrn_reflns_number 44343
_diffrn_reflns_theta_full 30.54
_diffrn_reflns_theta_max 30.54
_diffrn_reflns_theta_min 2.31
_exptl_absorpt_coefficient_mu 2.297
_exptl_absorpt_correction_T_max 0.7244
_exptl_absorpt_correction_T_min 0.6565
_exptl_absorpt_correction_type multi-scan
_exptl_crystal_colour yellow
_exptl_crystal_density_diffrn 1.570
_exptl_crystal_density_meas 0
_exptl_crystal_density_method 'not measured'
_exptl_crystal_description prism
_exptl_crystal_F_000 960
_exptl_crystal_size_max 0.20
_exptl_crystal_size_mid 0.20
_exptl_crystal_size_min 0.15
_refine_diff_density_max 0.712
_refine_diff_density_min -0.653
_refine_diff_density_rms 0.063
_refine_ls_abs_structure_details 'Flack H D (1983), Acta Cryst. A39, 876-881'
_refine_ls_abs_structure_Flack 0.017(7)
_refine_ls_extinction_method none
_refine_ls_goodness_of_fit_ref 1.039
_refine_ls_hydrogen_treatment constr
_refine_ls_matrix_type full
_refine_ls_number_parameters 276
_refine_ls_number_reflns 8205
_refine_ls_number_restraints 1
_refine_ls_restrained_S_all 1.039
_refine_ls_R_factor_all 0.0396
_refine_ls_R_factor_gt 0.0321
_refine_ls_shift/su_max 0.003
_refine_ls_shift/su_mean 0.000
_refine_ls_structure_factor_coef Fsqd
_refine_ls_weighting_details 'calc w=1/[\s^2^(Fo^2^)+(0.0536P)^2^+0.2126P] where P=(Fo^2^+2Fc^2^)/3'
_refine_ls_weighting_scheme calc
_refine_ls_wR_factor_gt 0.0857
_refine_ls_wR_factor_ref 0.0896
_reflns_number_gt 7144
_reflns_number_total 8205
_reflns_threshold_expression >2sigma(I)
_cod_data_source_file ic701419j4.cif
_cod_data_source_block leung139ha
_cod_depositor_comments
;
The following automatic conversions were performed:

'_symmetry_cell_setting' value 'Trigonal' changed to 'trigonal'
according to
/usr/data/users/saulius/automatic-downloads/retrospective/ACS/lib/dictionaries/cif_core.dic
dictionary named 'cif_core.dic' version 2.4.2 from 2011-04-26.

Automatic conversion script
Id: cif_fix_values 2281 2013-09-26 08:29:07Z andrius 
;
_cod_original_sg_symbol_H-M P3(1)
_cod_database_code 4338965

loop_
_symmetry_equiv_pos_as_xyz
'x, y, z'
'-y, x-y, z+1/3'
'-x+y, -x, z+2/3'

loop_
_atom_site_label
_atom_site_type_symbol
_atom_site_fract_x
_atom_site_fract_y
_atom_site_fract_z
_atom_site_U_iso_or_equiv
_atom_site_adp_type
_atom_site_occupancy
_atom_site_symmetry_multiplicity
_atom_site_calc_flag
_atom_site_refinement_flags
Pd1 Pd 0.47227(2) 0.52579(2) 0.199646(12) 0.04804(6) Uani 1 1 d .
Cl1 Cl 0.47119(14) 0.74448(12) 0.24119(6) 0.0806(3) Uani 1 1 d .
N1 N 0.3519(4) 0.5102(4) 0.11999(15) 0.0622(8) Uani 1 1 d .
As1 As 0.62199(4) 0.53409(4) 0.279683(12) 0.04804(8) Uani 1 1 d .
C1 C 0.4463(4) 0.3321(4) 0.16889(16) 0.0526(7) Uani 1 1 d .
C2 C 0.4495(5) 0.2149(4) 0.2009(2) 0.0657(9) Uani 1 1 d .
H2 H 0.4709 0.2264 0.2411 0.079 Uiso 1 1 calc R
C3 C 0.4201(7) 0.0797(5) 0.1718(3) 0.0912(15) Uani 1 1 d .
H3 H 0.4239 0.0038 0.1932 0.109 Uiso 1 1 calc R
C4 C 0.3877(9) 0.0599(7) 0.1155(3) 0.113(2) Uani 1 1 d .
H4 H 0.3696 -0.0295 0.0974 0.135 Uiso 1 1 calc R
C5 C 0.3800(7) 0.1721(7) 0.0820(3) 0.0954(17) Uani 1 1 d .
H5 H 0.3568 0.1563 0.0420 0.115 Uiso 1 1 calc R
C6 C 0.4072(5) 0.3073(5) 0.10863(19) 0.0647(9) Uani 1 1 d .
C7 C 0.3982(5) 0.4310(5) 0.07586(19) 0.0700(10) Uani 1 1 d .
H7 H 0.3189 0.3844 0.0457 0.084 Uiso 1 1 calc R
C8 C 0.5479(7) 0.5369(8) 0.0453(3) 0.0986(18) Uani 1 1 d .
H8A H 0.5412 0.6178 0.0266 0.148 Uiso 1 1 calc R
H8B H 0.5688 0.4815 0.0161 0.148 Uiso 1 1 calc R
H8C H 0.6279 0.5781 0.0741 0.148 Uiso 1 1 calc R
C9 C 0.3778(7) 0.6578(6) 0.0975(3) 0.0933(16) Uani 1 1 d .
H9A H 0.3536 0.6491 0.0562 0.140 Uiso 1 1 calc R
H9B H 0.4821 0.7334 0.1032 0.140 Uiso 1 1 calc R
H9C H 0.3144 0.6864 0.1187 0.140 Uiso 1 1 calc R
C10 C 0.1872(5) 0.4128(7) 0.1330(3) 0.0890(15) Uani 1 1 d .
H10A H 0.1583 0.4594 0.1633 0.133 Uiso 1 1 calc R
H10B H 0.1677 0.3152 0.1463 0.133 Uiso 1 1 calc R
H10C H 0.1297 0.4011 0.0978 0.133 Uiso 1 1 calc R
C11 C 0.7792(5) 0.7271(5) 0.30627(18) 0.0659(9) Uani 1 1 d .
H11 H 0.7643 0.8062 0.3180 0.079 Uiso 1 1 calc R
C12 C 0.9117(5) 0.7334(6) 0.3058(2) 0.0785(12) Uani 1 1 d .
C13 C 0.9107(5) 0.5917(6) 0.2878(2) 0.0773(12) Uani 1 1 d .
C14 C 0.7736(5) 0.4762(6) 0.27451(16) 0.0650(9) Uani 1 1 d .
H14 H 0.7543 0.3799 0.2641 0.078 Uiso 1 1 calc R
C15 C 1.0514(7) 0.5826(12) 0.2865(4) 0.130(3) Uani 1 1 d .
H15A H 1.0264 0.4799 0.2793 0.195 Uiso 1 1 calc R
H15B H 1.1026 0.6157 0.3238 0.195 Uiso 1 1 calc R
H15C H 1.1164 0.6465 0.2556 0.195 Uiso 1 1 calc R
C16 C 1.0592(8) 0.8758(9) 0.3211(4) 0.135(3) Uani 1 1 d .
H16A H 1.1009 0.9360 0.2862 0.203 Uiso 1 1 calc R
H16B H 1.1297 0.8483 0.3367 0.203 Uiso 1 1 calc R
H16C H 1.0403 0.9331 0.3501 0.203 Uiso 1 1 calc R
C17 C 0.5097(4) 0.4322(4) 0.35038(15) 0.0529(7) Uani 1 1 d .
C18 C 0.3561(5) 0.3671(5) 0.3511(2) 0.0763(11) Uani 1 1 d .
H18 H 0.3034 0.3694 0.3180 0.092 Uiso 1 1 calc R
C19 C 0.2799(7) 0.2963(8) 0.4036(3) 0.1013(18) Uani 1 1 d .
H19 H 0.1748 0.2496 0.4048 0.122 Uiso 1 1 calc R
C20 C 0.3553(9) 0.2943(7) 0.4524(3) 0.1030(19) Uani 1 1 d .
H20 H 0.3019 0.2487 0.4868 0.124 Uiso 1 1 calc R
C21 C 0.5098(8) 0.3590(7) 0.4516(2) 0.0907(15) Uani 1 1 d .
H21 H 0.5616 0.3563 0.4850 0.109 Uiso 1 1 calc R
C22 C 0.5878(6) 0.4283(5) 0.40020(18) 0.0697(10) Uani 1 1 d .
H22 H 0.6927 0.4724 0.3990 0.084 Uiso 1 1 calc R
C23 C 0.8318(9) 0.0148(7) 0.1966(3) 0.108(2) Uani 1 1 d .
H23 H 0.7465 -0.0827 0.2091 0.130 Uiso 1 1 calc R
Cl2 Cl 0.9777(6) -0.0073(4) 0.17389(15) 0.228(2) Uani 1 1 d .
Cl3 Cl 0.8874(5) 0.1386(3) 0.25191(16) 0.235(2) Uani 1 1 d .
Cl4 Cl 0.7788(5) 0.0882(7) 0.1395(2) 0.282(3) Uani 1 1 d .

loop_
_atom_site_aniso_label
_atom_site_aniso_U_11
_atom_site_aniso_U_22
_atom_site_aniso_U_33
_atom_site_aniso_U_23
_atom_site_aniso_U_13
_atom_site_aniso_U_12
Pd1 0.04515(11) 0.04457(11) 0.05202(12) 0.00718(9) -0.00322(9) 0.02064(9)
Cl1 0.0839(7) 0.0658(6) 0.1016(9) -0.0071(6) -0.0041(6) 0.0446(5)
N1 0.0561(16) 0.0609(16) 0.0670(19) 0.0125(14) -0.0101(13) 0.0272(13)
As1 0.04844(16) 0.05435(17) 0.03982(14) 0.00136(12) -0.00026(12) 0.02456(13)
C1 0.0463(15) 0.0449(14) 0.0597(19) 0.0034(13) -0.0060(13) 0.0176(12)
C2 0.068(2) 0.0468(17) 0.078(2) 0.0032(16) -0.0139(19) 0.0255(16)
C3 0.102(4) 0.050(2) 0.120(5) 0.005(2) -0.008(3) 0.037(2)
C4 0.141(6) 0.085(4) 0.128(5) -0.036(4) -0.032(5) 0.069(4)
C5 0.110(4) 0.086(3) 0.086(4) -0.031(3) -0.035(3) 0.046(3)
C6 0.0602(19) 0.0594(19) 0.068(2) 0.0008(16) -0.0142(17) 0.0252(16)
C7 0.070(2) 0.081(3) 0.055(2) 0.0035(19) -0.0134(17) 0.034(2)
C8 0.091(3) 0.133(5) 0.074(3) 0.040(3) 0.019(3) 0.058(3)
C9 0.112(4) 0.082(3) 0.094(3) 0.022(3) -0.022(3) 0.056(3)
C10 0.056(2) 0.099(3) 0.108(4) 0.003(3) -0.020(2) 0.036(2)
C11 0.068(2) 0.0600(19) 0.054(2) 0.0001(16) -0.0022(16) 0.0207(17)
C12 0.068(2) 0.088(3) 0.055(2) 0.002(2) -0.0133(18) 0.020(2)
C13 0.055(2) 0.117(4) 0.057(2) -0.001(2) -0.0057(16) 0.040(2)
C14 0.071(2) 0.093(3) 0.0420(16) -0.0087(17) -0.0045(15) 0.049(2)
C15 0.066(3) 0.201(8) 0.136(6) -0.022(6) -0.015(3) 0.076(4)
C16 0.080(4) 0.123(5) 0.151(7) -0.007(5) -0.039(4) 0.012(4)
C17 0.0648(19) 0.0474(15) 0.0476(16) 0.0016(13) 0.0079(14) 0.0288(14)
C18 0.064(2) 0.082(3) 0.079(3) 0.008(2) 0.018(2) 0.033(2)
C19 0.075(3) 0.104(4) 0.109(5) 0.022(3) 0.033(3) 0.033(3)
C20 0.137(5) 0.089(4) 0.073(3) 0.017(3) 0.040(3) 0.048(4)
C21 0.117(4) 0.095(3) 0.055(2) 0.017(2) 0.013(2) 0.050(3)
C22 0.090(3) 0.074(2) 0.0487(18) 0.0125(17) 0.0077(18) 0.044(2)
C23 0.143(6) 0.071(3) 0.094(4) 0.024(3) 0.033(4) 0.041(3)
Cl2 0.370(5) 0.190(3) 0.223(3) 0.092(2) 0.167(4) 0.215(4)
Cl3 0.341(5) 0.1190(17) 0.181(3) -0.0366(18) 0.100(3) 0.066(2)
Cl4 0.195(3) 0.345(6) 0.265(5) 0.197(5) 0.021(3) 0.106(4)

loop_
_atom_type_symbol
_atom_type_description
_atom_type_scat_dispersion_real
_atom_type_scat_dispersion_imag
_atom_type_scat_source
C C 0.0033 0.0016 'International Tables Vol C Tables 4.2.6.8 and 6.1.1.4'
H H 0.0000 0.0000 'International Tables Vol C Tables 4.2.6.8 and 6.1.1.4'
N N 0.0061 0.0033 'International Tables Vol C Tables 4.2.6.8 and 6.1.1.4'
Cl Cl 0.1484 0.1585 'International Tables Vol C Tables 4.2.6.8 and 6.1.1.4'
As As 0.0499 2.0058 'International Tables Vol C Tables 4.2.6.8 and 6.1.1.4'
Pd Pd -0.9988 1.0072 'International Tables Vol C Tables 4.2.6.8 and 6.1.1.4'

loop_
_geom_angle_atom_site_label_1
_geom_angle_atom_site_label_2
_geom_angle_atom_site_label_3
_geom_angle
C1 Pd1 N1 81.04(14)
C1 Pd1 As1 93.87(10)
N1 Pd1 As1 172.90(10)
C1 Pd1 Cl1 172.82(10)
N1 Pd1 Cl1 97.40(10)
As1 Pd1 Cl1 88.25(3)
C9 N1 C10 108.3(4)
C9 N1 C7 111.9(4)
C10 N1 C7 109.0(4)
C9 N1 Pd1 114.1(3)
C10 N1 Pd1 107.2(3)
C7 N1 Pd1 106.1(2)
C11 As1 C14 86.9(2)
C11 As1 C17 104.98(16)
C14 As1 C17 103.68(17)
C11 As1 Pd1 118.46(13)
C14 As1 Pd1 123.61(11)
C17 As1 Pd1 114.79(12)
C6 C1 C2 118.0(3)
C6 C1 Pd1 113.8(3)
C2 C1 Pd1 127.9(3)
C1 C2 C3 120.1(4)
C4 C3 C2 121.2(5)
C3 C4 C5 120.8(5)
C6 C5 C4 120.3(5)
C5 C6 C1 119.5(4)
C5 C6 C7 123.2(4)
C1 C6 C7 117.2(4)
N1 C7 C6 106.9(3)
N1 C7 C8 113.1(4)
C6 C7 C8 111.0(4)
C12 C11 As1 111.0(4)
C11 C12 C13 116.2(4)
C11 C12 C16 123.0(6)
C13 C12 C16 120.7(6)
C14 C13 C15 124.0(6)
C14 C13 C12 114.3(4)
C15 C13 C12 121.7(5)
C13 C14 As1 111.4(4)
C18 C17 C22 120.7(4)
C18 C17 As1 119.9(3)
C22 C17 As1 119.4(3)
C17 C18 C19 117.8(5)
C20 C19 C18 121.7(5)
C19 C20 C21 120.5(5)
C20 C21 C22 119.0(5)
C21 C22 C17 120.2(5)
Cl3 C23 Cl2 110.0(5)
Cl3 C23 Cl4 107.4(4)
Cl2 C23 Cl4 108.6(4)

loop_
_geom_bond_atom_site_label_1
_geom_bond_atom_site_label_2
_geom_bond_distance
Pd1 C1 1.982(3)
Pd1 N1 2.141(3)
Pd1 As1 2.3426(4)
Pd1 Cl1 2.4244(11)
N1 C9 1.481(6)
N1 C10 1.491(6)
N1 C7 1.501(6)
As1 C11 1.910(4)
As1 C14 1.914(4)
As1 C17 1.939(3)
C1 C6 1.408(6)
C1 C2 1.411(5)
C2 C3 1.418(7)
C3 C4 1.305(9)
C4 C5 1.407(10)
C5 C6 1.399(7)
C6 C7 1.504(6)
C7 C8 1.524(7)
C11 C12 1.320(7)
C12 C13 1.496(8)
C12 C16 1.518(8)
C13 C14 1.335(7)
C13 C15 1.484(7)
C17 C18 1.362(6)
C17 C22 1.392(6)
C18 C19 1.405(7)
C19 C20 1.350(10)
C20 C21 1.370(10)
C21 C22 1.386(7)
C23 Cl3 1.663(7)
C23 Cl2 1.692(8)
C23 Cl4 1.712(8)
